data_9004300
loop_
_publ_author_name
'Caucia, F.'
'Callegari, A.'
'Oberti, R.'
'Ungaretti, L.'
'Hawthorne, F. C.'

_publ_section_title
;
 Structural aspects of oxidation-dehydrogenation in staurolite
 Sample: T = 500 C, 5+5 h heating
;
_journal_name_full 'The Canadian Mineralogist'
_journal_page_first 477
_journal_page_last 489
_journal_volume 32
_journal_year 1994
_chemical_formula_sum 'Al4.89 Fe0.87 Mg0.17 O9 Si1.9 Zn0.01'
_chemical_name_mineral Staurolite
_space_group_IT_number 12
_symmetry_space_group_name_Hall '-C 2y'
_symmetry_space_group_name_H-M 'C 1 2/m 1'
_cell_angle_alpha 90
_cell_angle_beta 90.15
_cell_angle_gamma 90
_cell_length_a 7.866
_cell_length_b 16.621
_cell_length_c 5.658
_cell_formula_units_Z 4
_cell_volume 739.729
_database_code_amcsd 0005373
_diffrn_ambient_temperature 773.15
_exptl_crystal_density_diffrn 3.436
_cod_original_formula_sum 'Si1.9 Al4.89 Fe.87 Mg.17 Zn.01 O9'
_cod_database_code 9004300

loop_
_space_group_symop_operation_xyz
x,y,z
1/2+x,1/2+y,z
x,-y,z
1/2+x,1/2-y,z
-x,y,-z
1/2-x,1/2+y,-z
-x,-y,-z
1/2-x,1/2-y,-z

loop_
_atom_site_label
_atom_site_fract_x
_atom_site_fract_y
_atom_site_fract_z
_atom_site_occupancy
_atom_site_U_iso_or_equiv
SiT1 0.13412 0.16611 0.24884 0.95000 0.00393
AlT1 0.13412 0.16611 0.24884 0.05000 0.00393
FeT2 0.39154 0.00000 0.24821 0.59000 0.01469
AlT2 0.39154 0.00000 0.24821 0.15000 0.01469
MgT2 0.39154 0.00000 0.24821 0.09000 0.01469
ZnT2 0.39154 0.00000 0.24821 0.01000 0.01469
FeT3 0.13932 0.00000 0.24292 0.03000 0.00532
AlT3 0.13932 0.00000 0.24292 0.07000 0.00532
AlM1A 0.50000 0.17508 0.00000 0.97000 0.00507
MgM1A 0.50000 0.17508 0.00000 0.01000 0.00507
FeM1A 0.50000 0.17508 0.00000 0.02000 0.00507
AlM1B 0.50000 0.17510 0.50000 0.97000 0.00532
MgM1B 0.50000 0.17510 0.50000 0.01000 0.00532
FeM1B 0.50000 0.17510 0.50000 0.02000 0.00532
AlM2 0.26336 0.41071 0.25142 0.95000 0.00646
FeM2 0.26336 0.41071 0.25142 0.05000 0.00646
AlM3A 0.00000 0.00000 0.00000 0.73000 0.00570
MgM3A 0.00000 0.00000 0.00000 0.04000 0.00570
FeM3A 0.00000 0.00000 0.00000 0.06000 0.00570
AlM3B 0.00000 0.00000 0.50000 0.73000 0.00545
MgM3B 0.00000 0.00000 0.50000 0.04000 0.00545
FeM3B 0.00000 0.00000 0.50000 0.06000 0.00545
FeM4A 0.50000 0.00000 0.00000 0.05000 0.01077
MgM4A 0.50000 0.00000 0.00000 0.02000 0.01077
FeM4B 0.50000 0.00000 0.50000 0.05000 0.01279
MgM4B 0.50000 0.00000 0.50000 0.02000 0.01279
O1A 0.23391 0.00000 0.96353 0.50000 0.00849
O1B 0.23608 0.00000 0.53377 0.50000 0.00950
O2A 0.25544 0.16161 0.01526 0.50000 0.00545
O2B 0.25444 0.16136 0.48402 0.50000 0.00570
O3 0.00146 0.08897 0.24630 1.00000 0.00823
O4 0.02161 0.24933 0.24954 1.00000 0.00545
O5 0.52706 0.10021 0.24957 1.00000 0.00532

loop_
_cod_related_entry_id
_cod_related_entry_database
_cod_related_entry_code
1 AMCSD 0005373
